data_7220766
loop_
_publ_author_name
'Huang, Yong-Qing'
'Cheng, Hai-Di'
'Chen, Huai-Ying'
'Wan, Yi'
'Liu, Cheng-Long'
'Zhao, Yue'
'Xiao, Xin-Feng'
'Chen, Li-Hui'

_publ_section_title
;
 Structural diversity in coordination polymers with a semirigid Lewis
 acidity ligand: structures and properties
;
_journal_issue 30
_journal_name_full CrystEngComm
_journal_page_first 5690
_journal_paper_doi 10.1039/C5CE00677E
_journal_volume 17
_journal_year 2015
_chemical_formula_moiety 'C32 H28 Br2 N4 O18 Pb3'
_chemical_formula_sum 'C32 H28 Br2 N4 O18 Pb3'
_chemical_formula_weight 1537.97
_chemical_name_systematic
; 
 ? 
;
_space_group_IT_number 15
_symmetry_cell_setting monoclinic
_symmetry_space_group_name_Hall '-C 2yc'
_symmetry_space_group_name_H-M 'C 1 2/c 1'
_atom_sites_solution_hydrogens geom
_atom_sites_solution_primary direct
_atom_sites_solution_secondary difmap
_audit_creation_method SHELXL-97
_audit_update_record
;
2014-06-18 deposited with the CCDC.
2015-06-12 downloaded from the CCDC.
;
_cell_angle_alpha 90.00
_cell_angle_beta 110.264(2)
_cell_angle_gamma 90.00
_cell_formula_units_Z 4
_cell_length_a 24.044(3)
_cell_length_b 10.7102(14)
_cell_length_c 16.138(2)
_cell_measurement_reflns_used 5903
_cell_measurement_temperature 296(2)
_cell_measurement_theta_max 27.42
_cell_measurement_theta_min 2.32
_cell_volume 3898.6(9)
_computing_structure_refinement 'SHELXL-97 (Sheldrick, 1997)'
_computing_structure_solution 'SHELXS-97 (Sheldrick, 1990)'
_diffrn_ambient_temperature 296(2)
_diffrn_measured_fraction_theta_full 0.986
_diffrn_measured_fraction_theta_max 0.986
_diffrn_measurement_device_type 'Bruker Smart Apec CCD'
_diffrn_measurement_method '\w and \f'
_diffrn_radiation_monochromator graphite
_diffrn_radiation_source 'fine-focus sealed tube'
_diffrn_radiation_type MoK\a
_diffrn_radiation_wavelength 0.71073
_diffrn_reflns_av_R_equivalents 0.0492
_diffrn_reflns_av_sigmaI/netI 0.0594
_diffrn_reflns_limit_h_max 28
_diffrn_reflns_limit_h_min -27
_diffrn_reflns_limit_k_max 11
_diffrn_reflns_limit_k_min -12
_diffrn_reflns_limit_l_max 15
_diffrn_reflns_limit_l_min -19
_diffrn_reflns_number 9544
_diffrn_reflns_theta_full 25.00
_diffrn_reflns_theta_max 25.00
_diffrn_reflns_theta_min 1.81
_exptl_absorpt_coefficient_mu 15.057
_exptl_absorpt_correction_T_max 0.3443
_exptl_absorpt_correction_T_min 0.3144
_exptl_absorpt_correction_type multi-scan
_exptl_absorpt_process_details 'sadabs (1997, Bruker)'
_exptl_crystal_colour colorless
_exptl_crystal_density_diffrn 2.620
_exptl_crystal_density_method 'not measured'
_exptl_crystal_description block
_exptl_crystal_F_000 2832
_exptl_crystal_size_max 0.10
_exptl_crystal_size_mid 0.09
_exptl_crystal_size_min 0.09
_refine_diff_density_max 3.738
_refine_diff_density_min -3.940
_refine_diff_density_rms 0.544
_refine_ls_extinction_method none
_refine_ls_goodness_of_fit_ref 1.043
_refine_ls_hydrogen_treatment mixed
_refine_ls_matrix_type full
_refine_ls_number_parameters 273
_refine_ls_number_reflns 3389
_refine_ls_number_restraints 2
_refine_ls_restrained_S_all 1.043
_refine_ls_R_factor_all 0.0735
_refine_ls_R_factor_gt 0.0658
_refine_ls_shift/su_max 0.000
_refine_ls_shift/su_mean 0.000
_refine_ls_structure_factor_coef Fsqd
_refine_ls_weighting_details 'calc w=1/[\s^2^(Fo^2^)+(0.1727P)^2^+0.0000P] where P=(Fo^2^+2Fc^2^)/3'
_refine_ls_weighting_scheme calc
_refine_ls_wR_factor_gt 0.2075
_refine_ls_wR_factor_ref 0.2161
_reflns_number_gt 2845
_reflns_number_total 3389
_reflns_threshold_expression >2sigma(I)
_cod_data_source_file c5ce00677e2.cif
_cod_data_source_block 5
_cod_depositor_comments 'Adding full bibliography for 7220763--7220767.cif.'
_cod_original_cell_volume 3898.4(9)
_cod_original_sg_symbol_H-M 'C 2/c'
_cod_database_code 7220766

loop_
_symmetry_equiv_pos_as_xyz
'x, y, z'
'-x, y, -z+1/2'
'x+1/2, y+1/2, z'
'-x+1/2, y+1/2, -z+1/2'
'-x, -y, -z'
'x, -y, z-1/2'
'-x+1/2, -y+1/2, -z'
'x+1/2, -y+1/2, z-1/2'

loop_
_atom_site_label
_atom_site_type_symbol
_atom_site_fract_x
_atom_site_fract_y
_atom_site_fract_z
_atom_site_U_iso_or_equiv
_atom_site_adp_type
_atom_site_occupancy
_atom_site_symmetry_multiplicity
_atom_site_calc_flag
_atom_site_refinement_flags
Pb1 Pb 0.0000 1.30940(6) 0.2500 0.0244(3) Uani 1 2 d S
Pb2 Pb 0.15838(2) 1.31055(4) 0.43373(3) 0.0243(3) Uani 1 1 d .
O1 O 0.1641(4) 0.5475(9) 0.5067(7) 0.038(2) Uani 1 1 d .
O1W O 0.2026(5) 1.2123(10) 0.3158(8) 0.042(3) Uani 1 1 d D
H1WA H 0.184(6) 1.153(10) 0.287(10) 0.050 Uiso 1 1 d D
H1WB H 0.237(2) 1.189(13) 0.332(12) 0.050 Uiso 1 1 d D
O2 O 0.1855(4) 0.3776(8) 0.5922(7) 0.038(2) Uani 1 1 d .
O3 O 0.1334(4) 1.1241(8) 0.5219(7) 0.037(2) Uani 1 1 d .
O4 O 0.2257(4) 1.1262(8) 0.5221(7) 0.035(2) Uani 1 1 d .
O5 O -0.0221(4) 1.2398(9) 0.4151(6) 0.032(2) Uani 1 1 d .
O6 O 0.0489(4) 1.3737(9) 0.4174(6) 0.032(2) Uani 1 1 d .
O7 O -0.1431(5) 1.0247(10) 0.6889(10) 0.059(4) Uani 1 1 d .
O8 O -0.0831(4) 0.8713(10) 0.6809(7) 0.040(2) Uani 1 1 d .
N1 N 0.2081(4) 0.7065(9) 0.6414(7) 0.022(2) Uani 1 1 d .
N2 N 0.0043(5) 1.2464(9) 0.5919(7) 0.025(2) Uani 1 1 d .
C1 C 0.1563(6) 0.7649(12) 0.6254(10) 0.028(3) Uani 1 1 d .
H1A H 0.1256 0.7238 0.6367 0.034 Uiso 1 1 calc R
C2 C 0.1475(6) 0.8837(12) 0.5929(10) 0.033(3) Uani 1 1 d .
H2A H 0.1108 0.9219 0.5804 0.040 Uiso 1 1 calc R
C3 C 0.1932(6) 0.9464(11) 0.5787(9) 0.026(3) Uani 1 1 d .
C4 C 0.2470(6) 0.8861(12) 0.5962(11) 0.037(4) Uani 1 1 d .
H4A H 0.2781 0.9255 0.5851 0.045 Uiso 1 1 calc R
C5 C 0.2536(6) 0.7666(13) 0.6303(11) 0.037(4) Uani 1 1 d .
H5A H 0.2904 0.7275 0.6458 0.044 Uiso 1 1 calc R
C6 C 0.2131(6) 0.5736(11) 0.6654(9) 0.029(3) Uani 1 1 d .
H6A H 0.1928 0.5568 0.7067 0.034 Uiso 1 1 calc R
H6B H 0.2545 0.5507 0.6931 0.034 Uiso 1 1 calc R
C7 C 0.1844(5) 0.4968(12) 0.5789(10) 0.029(3) Uani 1 1 d .
C8 C 0.1841(5) 1.0751(11) 0.5387(8) 0.025(3) Uani 1 1 d .
C9 C 0.0195(6) 1.1240(13) 0.5988(10) 0.035(3) Uani 1 1 d .
H9A H 0.0520 1.0977 0.5847 0.042 Uiso 1 1 calc R
C10 C -0.0126(6) 1.0398(12) 0.6262(10) 0.030(3) Uani 1 1 d .
H10A H -0.0018 0.9560 0.6312 0.036 Uiso 1 1 calc R
C11 C -0.0616(5) 1.0783(12) 0.6470(8) 0.025(3) Uani 1 1 d .
C12 C -0.0738(7) 1.2057(13) 0.6422(12) 0.039(4) Uani 1 1 d .
H12A H -0.1048 1.2355 0.6586 0.047 Uiso 1 1 calc R
C13 C -0.0409(6) 1.2867(12) 0.6141(11) 0.033(3) Uani 1 1 d .
H13A H -0.0500 1.3714 0.6103 0.040 Uiso 1 1 calc R
C14 C 0.0375(6) 1.3322(12) 0.5536(10) 0.031(3) Uani 1 1 d .
H14A H 0.0797 1.3171 0.5809 0.037 Uiso 1 1 calc R
H14B H 0.0297 1.4181 0.5652 0.037 Uiso 1 1 calc R
C15 C 0.0180(5) 1.3102(10) 0.4523(9) 0.024(3) Uani 1 1 d .
C16 C -0.0995(6) 0.9841(12) 0.6756(10) 0.032(3) Uani 1 1 d .
Br1 Br -0.09222(6) 1.48902(12) 0.24552(9) 0.0350(4) Uani 1 1 d .

loop_
_atom_site_aniso_label
_atom_site_aniso_U_11
_atom_site_aniso_U_22
_atom_site_aniso_U_33
_atom_site_aniso_U_23
_atom_site_aniso_U_13
_atom_site_aniso_U_12
Pb1 0.0253(5) 0.0272(5) 0.0195(5) 0.000 0.0063(4) 0.000
Pb2 0.0243(4) 0.0230(4) 0.0259(5) 0.00395(18) 0.0091(3) 0.00092(16)
O1 0.041(5) 0.033(5) 0.031(6) 0.004(5) 0.001(5) -0.002(4)
O1W 0.035(6) 0.043(6) 0.050(8) -0.003(5) 0.018(6) 0.003(5)
O2 0.039(5) 0.020(5) 0.059(8) 0.004(5) 0.023(5) -0.004(4)
O3 0.031(5) 0.025(5) 0.059(7) 0.004(5) 0.019(5) 0.002(4)
O4 0.031(5) 0.032(5) 0.042(6) 0.010(5) 0.014(4) -0.004(4)
O5 0.029(5) 0.038(5) 0.027(6) -0.003(5) 0.008(4) -0.006(4)
O6 0.029(5) 0.044(6) 0.024(5) 0.007(4) 0.012(4) -0.002(4)
O7 0.049(7) 0.039(6) 0.107(11) 0.002(7) 0.051(7) -0.006(5)
O8 0.036(5) 0.040(6) 0.045(7) 0.019(5) 0.016(5) 0.005(4)
N1 0.025(5) 0.020(5) 0.020(6) -0.007(4) 0.008(5) -0.003(4)
N2 0.039(6) 0.019(5) 0.019(6) 0.002(5) 0.012(5) -0.002(4)
C1 0.028(6) 0.019(6) 0.042(9) 0.009(6) 0.017(6) 0.003(5)
C2 0.027(7) 0.024(6) 0.056(11) 0.002(7) 0.024(7) 0.001(5)
C3 0.036(7) 0.019(6) 0.025(8) 0.002(6) 0.013(6) -0.002(5)
C4 0.027(6) 0.030(7) 0.058(11) 0.025(7) 0.018(7) 0.002(5)
C5 0.026(7) 0.031(7) 0.055(11) 0.023(7) 0.014(7) 0.002(6)
C6 0.037(7) 0.020(6) 0.036(9) 0.001(6) 0.021(6) 0.004(5)
C7 0.019(6) 0.035(7) 0.034(9) -0.003(6) 0.010(6) 0.000(5)
C8 0.032(7) 0.024(6) 0.016(7) 0.003(5) 0.003(5) -0.003(5)
C9 0.043(8) 0.034(7) 0.035(9) -0.007(7) 0.023(7) 0.009(6)
C10 0.039(8) 0.022(6) 0.029(8) 0.012(6) 0.012(7) 0.008(6)
C11 0.025(6) 0.033(7) 0.016(7) -0.002(6) 0.004(5) -0.002(5)
C12 0.044(9) 0.029(7) 0.060(12) -0.003(7) 0.037(9) 0.005(6)
C13 0.039(8) 0.024(6) 0.045(10) 0.002(7) 0.024(8) 0.009(6)
C14 0.043(8) 0.026(6) 0.034(9) 0.002(6) 0.027(7) -0.005(6)
C15 0.022(6) 0.029(7) 0.025(8) -0.003(5) 0.013(6) 0.000(5)
C16 0.030(7) 0.031(7) 0.035(9) -0.001(6) 0.010(6) -0.001(6)
Br1 0.0388(8) 0.0357(7) 0.0351(9) -0.0033(6) 0.0185(7) 0.0020(5)

loop_
_atom_type_symbol
_atom_type_description
_atom_type_scat_dispersion_real
_atom_type_scat_dispersion_imag
_atom_type_scat_source
C C 0.0033 0.0016 'International Tables Vol C Tables 4.2.6.8 and 6.1.1.4'
H H 0.0000 0.0000 'International Tables Vol C Tables 4.2.6.8 and 6.1.1.4'
N N 0.0061 0.0033 'International Tables Vol C Tables 4.2.6.8 and 6.1.1.4'
O O 0.0106 0.0060 'International Tables Vol C Tables 4.2.6.8 and 6.1.1.4'
Br Br -0.2901 2.4595 'International Tables Vol C Tables 4.2.6.8 and 6.1.1.4'
Pb Pb -3.3944 10.1111 'International Tables Vol C Tables 4.2.6.8 and 6.1.1.4'

loop_
_geom_angle_atom_site_label_1
_geom_angle_atom_site_label_2
_geom_angle_atom_site_label_3
_geom_angle
_geom_angle_site_symmetry_1
_geom_angle_site_symmetry_3
O6 Pb1 O6 149.7(4) . 2
O6 Pb1 O8 76.3(3) . 5_576
O6 Pb1 O8 127.5(3) 2 5_576
O6 Pb1 O8 127.5(3) . 6_575
O6 Pb1 O8 76.3(3) 2 6_575
O8 Pb1 O8 89.6(4) 5_576 6_575
O6 Pb1 Br1 74.73(18) . 2
O6 Pb1 Br1 85.3(2) 2 2
O8 Pb1 Br1 90.9(2) 5_576 2
O8 Pb1 Br1 157.1(2) 6_575 2
O6 Pb1 Br1 85.3(2) . .
O6 Pb1 Br1 74.73(18) 2 .
O8 Pb1 Br1 157.1(2) 5_576 .
O8 Pb1 Br1 90.9(2) 6_575 .
Br1 Pb1 Br1 97.49(5) 2 .
O2 Pb2 O4 76.7(3) 1_565 .
O2 Pb2 O3 72.3(3) 1_565 .
O4 Pb2 O3 49.7(3) . .
O2 Pb2 O6 85.8(3) 1_565 .
O4 Pb2 O6 130.5(3) . .
O3 Pb2 O6 81.0(3) . .
O2 Pb2 O1W 143.4(3) 1_565 .
O4 Pb2 O1W 76.8(3) . .
O3 Pb2 O1W 107.7(3) . .
O6 Pb2 O1W 130.8(3) . .
O2 Pb2 O4 77.4(3) 1_565 7_576
O4 Pb2 O4 70.3(3) . 7_576
O3 Pb2 O4 116.9(3) . 7_576
O6 Pb2 O4 149.3(3) . 7_576
O1W Pb2 O4 70.3(3) . 7_576
Pb2 O1W H1WA 115(10) . .
Pb2 O1W H1WB 120(10) . .
H1WA O1W H1WB 104(10) . .
C7 O2 Pb2 97.5(9) . 1_545
C8 O3 Pb2 92.7(7) . .
C8 O4 Pb2 93.3(7) . .
C8 O4 Pb2 151.6(9) . 7_576
Pb2 O4 Pb2 109.7(3) . 7_576
C15 O6 Pb1 101.0(8) . .
C15 O6 Pb2 122.2(8) . .
Pb1 O6 Pb2 96.4(3) . .
C16 O8 Pb1 150.8(9) . 5_576
C5 N1 C1 120.1(11) . .
C5 N1 C6 120.3(10) . .
C1 N1 C6 119.5(10) . .
C13 N2 C9 121.0(11) . .
C13 N2 C14 121.2(11) . .
C9 N2 C14 117.6(10) . .
N1 C1 C2 121.4(11) . .
N1 C1 H1A 119.3 . .
C2 C1 H1A 119.3 . .
C1 C2 C3 119.6(11) . .
C1 C2 H2A 120.2 . .
C3 C2 H2A 120.2 . .
C2 C3 C4 118.9(11) . .
C2 C3 C8 120.9(11) . .
C4 C3 C8 120.1(11) . .
C5 C4 C3 119.0(11) . .
C5 C4 H4A 120.5 . .
C3 C4 H4A 120.5 . .
N1 C5 C4 120.8(11) . .
N1 C5 H5A 119.6 . .
C4 C5 H5A 119.6 . .
N1 C6 C7 107.7(11) . .
N1 C6 H6A 110.2 . .
C7 C6 H6A 110.2 . .
N1 C6 H6B 110.2 . .
C7 C6 H6B 110.2 . .
H6A C6 H6B 108.5 . .
O1 C7 O2 125.0(13) . .
O1 C7 C6 121.7(12) . .
O2 C7 C6 113.3(12) . .
O4 C8 O3 123.7(11) . .
O4 C8 C3 119.0(11) . .
O3 C8 C3 117.3(10) . .
N2 C9 C10 120.2(12) . .
N2 C9 H9A 119.9 . .
C10 C9 H9A 119.9 . .
C9 C10 C11 120.3(12) . .
C9 C10 H10A 119.8 . .
C11 C10 H10A 119.8 . .
C12 C11 C10 117.1(12) . .
C12 C11 C16 121.7(12) . .
C10 C11 C16 121.2(11) . .
C13 C12 C11 120.7(13) . .
C13 C12 H12A 119.6 . .
C11 C12 H12A 119.6 . .
N2 C13 C12 120.6(12) . .
N2 C13 H13A 119.7 . .
C12 C13 H13A 119.7 . .
N2 C14 C15 109.5(11) . .
N2 C14 H14A 109.8 . .
C15 C14 H14A 109.8 . .
N2 C14 H14B 109.8 . .
C15 C14 H14B 109.8 . .
H14A C14 H14B 108.2 . .
O5 C15 O6 127.1(13) . .
O5 C15 C14 121.0(11) . .
O6 C15 C14 111.9(10) . .
O7 C16 O8 126.5(12) . .
O7 C16 C11 117.0(12) . .
O8 C16 C11 116.4(11) . .

loop_
_geom_bond_atom_site_label_1
_geom_bond_atom_site_label_2
_geom_bond_distance
_geom_bond_site_symmetry_2
Pb1 O6 2.637(10) .
Pb1 O6 2.637(10) 2
Pb1 O8 2.727(9) 5_576
Pb1 O8 2.727(9) 6_575
Pb1 Br1 2.9175(13) 2
Pb1 Br1 2.9175(13) .
Pb2 O2 2.515(11) 1_565
Pb2 O4 2.636(9) .
Pb2 O3 2.639(9) .
Pb2 O6 2.640(8) .
Pb2 O1W 2.693(11) .
Pb2 O4 2.713(9) 7_576
O1 C7 1.223(16) .
O1W H1WA 0.821(10) .
O1W H1WB 0.820(11) .
O2 C7 1.293(16) .
O2 Pb2 2.515(11) 1_545
O3 C8 1.267(15) .
O4 C8 1.248(14) .
O4 Pb2 2.713(9) 7_576
O5 C15 1.207(15) .
O6 C15 1.275(14) .
O7 C16 1.221(16) .
O8 C16 1.265(17) .
O8 Pb1 2.727(9) 5_576
N1 C5 1.335(16) .
N1 C1 1.335(15) .
N1 C6 1.470(15) .
N2 C13 1.328(17) .
N2 C9 1.355(19) .
N2 C14 1.485(16) .
C1 C2 1.364(19) .
C1 H1A 0.9300 .
C2 C3 1.373(17) .
C2 H2A 0.9300 .
C3 C4 1.384(18) .
C3 C8 1.505(17) .
C4 C5 1.381(19) .
C4 H4A 0.9300 .
C5 H5A 0.9300 .
C6 C7 1.560(19) .
C6 H6A 0.9700 .
C6 H6B 0.9700 .
C9 C10 1.36(2) .
C9 H9A 0.9300 .
C10 C11 1.396(18) .
C10 H10A 0.9300 .
C11 C12 1.392(18) .
C11 C16 1.533(18) .
C12 C13 1.35(2) .
C12 H12A 0.9300 .
C13 H13A 0.9300 .
C14 C15 1.56(2) .
C14 H14A 0.9700 .
C14 H14B 0.9700 .

loop_
_geom_hbond_atom_site_label_D
_geom_hbond_atom_site_label_H
_geom_hbond_atom_site_label_A
_geom_hbond_distance_DH
_geom_hbond_distance_HA
_geom_hbond_distance_DA
_geom_hbond_angle_DHA
_geom_hbond_site_symmetry_A
O1W H1WA O7 0.821(10) 2.23(12) 2.901(15) 139(16) 5_576
O1W H1WB O2 0.820(11) 1.98(7) 2.759(15) 160(18) 7_566
